data_4071805
loop_
_publ_author_name
'Kumar, Mukesh'
'Cervantes-Lee, Francisco'
'Pannell, Keith H.'
'Shao, Jianguo'

_publ_section_title
;
 Synthesis and cyclic voltammetric studies of diiron complexes,
 ER(2)[(eta-C(5)H(4))Fe(L(2))Me](2) (E = C, Si, Ge, Sn; R = H, alkyl; L(2)
 = diphosphine] and (eta-C(5)H(5))Fe(L(2))ER(2)Fc [Fc =
 (eta-C(5)H(4))Fe(eta-C(5)H(5))].
;
_journal_issue 18
_journal_name_full Organometallics
_journal_page_first 4739
_journal_page_last 4748
_journal_paper_doi 10.1021/om8004004
_journal_volume 27
_journal_year 2008
_chemical_formula_sum 'C51 H51 Fe2 P2 Si'
_chemical_formula_weight 865.65
_chemical_name_systematic
; 
 ? 
;
_space_group_IT_number 2
_symmetry_cell_setting monoclinic
_symmetry_space_group_name_Hall '-P 1'
_symmetry_space_group_name_H-M 'P -1'
_atom_sites_solution_hydrogens geom
_atom_sites_solution_primary direct
_atom_sites_solution_secondary difmap
_audit_creation_method SHELXL-97
_cell_angle_alpha 77.5740(10)
_cell_angle_beta 80.2480(10)
_cell_angle_gamma 76.3780(10)
_cell_formula_units_Z 2
_cell_length_a 10.1001(7)
_cell_length_b 14.4739(9)
_cell_length_c 15.7609(11)
_cell_measurement_reflns_used 98
_cell_measurement_temperature 100(2)
_cell_measurement_theta_max 25
_cell_measurement_theta_min 3
_cell_volume 2169.6(3)
_computing_cell_refinement 'Bruker SMART V5.625, 2001'
_computing_data_collection 'Bruker SMART V5.625, 2001'
_computing_data_reduction 'Bruker SAINT V5.622, 2001'
_computing_molecular_graphics 'Bruker SHELXTL V6.1012, 2000'
_computing_publication_material 'Bruker SHELXTL V6.1012, 2000'
_computing_structure_refinement 'SHELXL-97 (Sheldrick, 1997)'
_computing_structure_solution 'SHELXS-97 (Sheldrick, 1990)'
_diffrn_ambient_temperature 100(2)
_diffrn_measured_fraction_theta_full 0.897
_diffrn_measured_fraction_theta_max 0.897
_diffrn_measurement_device_type 'Bruker APEX CCD area detector'
_diffrn_measurement_method 'phi and omega scans'
_diffrn_radiation_monochromator graphite
_diffrn_radiation_source 'fine-focus sealed tube'
_diffrn_radiation_type MoK\a
_diffrn_radiation_wavelength 0.71073
_diffrn_reflns_av_R_equivalents 0.0206
_diffrn_reflns_av_sigmaI/netI 0.0521
_diffrn_reflns_limit_h_max 12
_diffrn_reflns_limit_h_min -13
_diffrn_reflns_limit_k_max 14
_diffrn_reflns_limit_k_min -18
_diffrn_reflns_limit_l_max 18
_diffrn_reflns_limit_l_min -20
_diffrn_reflns_number 13475
_diffrn_reflns_theta_full 27.92
_diffrn_reflns_theta_max 27.92
_diffrn_reflns_theta_min 1.33
_exptl_absorpt_coefficient_mu 0.805
_exptl_absorpt_correction_T_max 0.8821
_exptl_absorpt_correction_T_min 0.8556
_exptl_absorpt_correction_type 'Bruker SADABS V2.05'
_exptl_crystal_colour red
_exptl_crystal_density_diffrn 1.325
_exptl_crystal_density_meas 0
_exptl_crystal_density_method 'not measured'
_exptl_crystal_description chunk
_exptl_crystal_F_000 906
_exptl_crystal_size_max 0.20
_exptl_crystal_size_mid 0.16
_exptl_crystal_size_min 0.16
_refine_diff_density_max 0.534
_refine_diff_density_min -0.324
_refine_diff_density_rms 0.078
_refine_ls_extinction_method none
_refine_ls_goodness_of_fit_ref 1.047
_refine_ls_hydrogen_treatment mixed
_refine_ls_matrix_type full
_refine_ls_number_parameters 507
_refine_ls_number_reflns 9341
_refine_ls_number_restraints 0
_refine_ls_restrained_S_all 1.047
_refine_ls_R_factor_all 0.0557
_refine_ls_R_factor_gt 0.0486
_refine_ls_shift/su_max 0.006
_refine_ls_shift/su_mean 0.001
_refine_ls_structure_factor_coef Fsqd
_refine_ls_weighting_details 'calc w=1/[\s^2^(Fo^2^)+(0.0416P)^2^+2.1491P] where P=(Fo^2^+2Fc^2^)/3'
_refine_ls_weighting_scheme calc
_refine_ls_wR_factor_gt 0.1068
_refine_ls_wR_factor_ref 0.1112
_reflns_number_gt 8247
_reflns_number_total 9341
_reflns_threshold_expression >2sigma(I)
_cod_data_source_file om8004004_si_001.cif
_cod_data_source_block c:\frames\128mk\work\128mk1m
_cod_original_sg_symbol_H-M C2/c
_cod_database_code 4071805

loop_
_symmetry_equiv_pos_as_xyz
'x, y, z'
'-x, -y, -z'

loop_
_atom_site_label
_atom_site_type_symbol
_atom_site_fract_x
_atom_site_fract_y
_atom_site_fract_z
_atom_site_U_iso_or_equiv
_atom_site_adp_type
_atom_site_occupancy
_atom_site_symmetry_multiplicity
_atom_site_calc_flag
_atom_site_refinement_flags
Fe1 Fe 0.04806(4) 0.47753(3) 0.81739(2) 0.01774(10) Uani 1 1 d .
Fe2 Fe 0.35807(3) 0.11756(3) 0.71251(2) 0.01473(9) Uani 1 1 d .
P1 P 0.14966(6) 0.12223(5) 0.68699(4) 0.01468(13) Uani 1 1 d .
P2 P 0.24709(6) 0.06897(5) 0.83990(4) 0.01479(13) Uani 1 1 d .
Si Si 0.30858(7) 0.28220(5) 0.72902(4) 0.01577(15) Uani 1 1 d .
C1 C 0.0710(2) 0.10992(18) 0.80413(15) 0.0162(5) Uani 1 1 d .
H1A H 0.0156 0.0610 0.8215 0.019 Uiso 1 1 calc R
H1B H 0.0209 0.1707 0.8206 0.019 Uiso 1 1 calc R
C2 C 0.1333(3) 0.33845(18) 0.78597(16) 0.0183(5) Uani 1 1 d .
C3 C 0.0919(3) 0.33504(18) 0.87933(17) 0.0215(5) Uani 1 1 d .
H3 H 0.1527 0.3090 0.9250 0.026 Uiso 1 1 calc R
C4 C -0.0528(3) 0.3760(2) 0.89418(19) 0.0260(6) Uani 1 1 d .
H4 H -0.1071 0.3812 0.9513 0.031 Uiso 1 1 calc R
C5 C -0.1036(3) 0.4076(2) 0.8109(2) 0.0282(6) Uani 1 1 d .
H5 H -0.1984 0.4380 0.8007 0.034 Uiso 1 1 calc R
C6 C 0.0103(3) 0.38546(19) 0.74484(18) 0.0212(5) Uani 1 1 d .
H6 H 0.0058 0.4006 0.6816 0.025 Uiso 1 1 calc R
C7 C -0.0395(3) 0.6238(2) 0.7994(2) 0.0319(7) Uani 1 1 d .
H7 H -0.1327 0.6531 0.7850 0.038 Uiso 1 1 calc R
C8 C 0.0808(4) 0.6055(2) 0.73753(19) 0.0346(7) Uani 1 1 d .
H8 H 0.0845 0.6206 0.6736 0.042 Uiso 1 1 calc R
C9 C 0.1952(3) 0.5613(2) 0.78612(19) 0.0281(6) Uani 1 1 d .
H9 H 0.2907 0.5409 0.7612 0.034 Uiso 1 1 calc R
C10 C 0.1446(3) 0.55214(19) 0.87711(18) 0.0246(6) Uani 1 1 d .
H10 H 0.1996 0.5242 0.9256 0.030 Uiso 1 1 calc R
C11 C -0.0009(3) 0.5909(2) 0.88545(19) 0.0263(6) Uani 1 1 d .
H11 H -0.0625 0.5940 0.9404 0.032 Uiso 1 1 calc R
C12 C 0.4821(3) 0.1114(2) 0.59066(17) 0.0244(6) Uani 1 1 d .
H12 H 0.4536 0.1405 0.5327 0.029 Uiso 1 1 calc R
C13 C 0.5404(3) 0.1557(2) 0.64358(19) 0.0265(6) Uani 1 1 d .
H13 H 0.5580 0.2214 0.6281 0.032 Uiso 1 1 calc R
C14 C 0.5720(3) 0.0883(2) 0.72203(19) 0.0260(6) Uani 1 1 d .
H14 H 0.6149 0.0992 0.7693 0.031 Uiso 1 1 calc R
C15 C 0.5319(3) 0.0010(2) 0.71719(18) 0.0241(6) Uani 1 1 d .
H15 H 0.5415 -0.0584 0.7614 0.029 Uiso 1 1 calc R
C16 C 0.4777(3) 0.0150(2) 0.63650(18) 0.0234(6) Uani 1 1 d .
H16 H 0.4437 -0.0331 0.6157 0.028 Uiso 1 1 calc R
C17 C 0.2373(3) 0.10837(18) 0.94511(16) 0.0168(5) Uani 1 1 d .
C18 C 0.3591(3) 0.11628(19) 0.97255(16) 0.0191(5) Uani 1 1 d .
H18 H 0.4421 0.1039 0.9369 0.023 Uiso 1 1 calc R
C19 C 0.3555(3) 0.1429(2) 1.05373(18) 0.0261(6) Uani 1 1 d .
H19 H 0.4362 0.1485 1.0714 0.031 Uiso 1 1 calc R
C20 C 0.2314(3) 0.1611(2) 1.10798(17) 0.0265(6) Uani 1 1 d .
H20 H 0.2297 0.1783 1.1618 0.032 Uiso 1 1 calc R
C21 C 0.1090(3) 0.1534(2) 1.08134(17) 0.0239(6) Uani 1 1 d .
H21 H 0.0261 0.1663 1.1171 0.029 Uiso 1 1 calc R
C22 C 0.1125(3) 0.12626(19) 1.00095(16) 0.0202(5) Uani 1 1 d .
H22 H 0.0317 0.1199 0.9840 0.024 Uiso 1 1 calc R
C23 C 0.2656(2) -0.06405(18) 0.88069(17) 0.0183(5) Uani 1 1 d .
C24 C 0.2598(3) -0.10599(19) 0.97072(18) 0.0216(5) Uani 1 1 d .
H24 H 0.2471 -0.0668 1.0123 0.026 Uiso 1 1 calc R
C25 C 0.2731(3) -0.2064(2) 0.99764(19) 0.0265(6) Uani 1 1 d .
H25 H 0.2699 -0.2333 1.0569 0.032 Uiso 1 1 calc R
C26 C 0.2909(3) -0.2662(2) 0.93626(19) 0.0261(6) Uani 1 1 d .
H26 H 0.2987 -0.3325 0.9545 0.031 Uiso 1 1 calc R
C27 C 0.2972(3) -0.2254(2) 0.84676(19) 0.0259(6) Uani 1 1 d .
H27 H 0.3087 -0.2648 0.8055 0.031 Uiso 1 1 calc R
C28 C 0.2863(3) -0.12574(19) 0.81959(18) 0.0228(6) Uani 1 1 d .
H28 H 0.2928 -0.0997 0.7601 0.027 Uiso 1 1 calc R
C29 C 0.1176(3) 0.02178(17) 0.64243(16) 0.0174(5) Uani 1 1 d .
C30 C 0.0303(3) -0.0404(2) 0.68695(18) 0.0254(6) Uani 1 1 d .
H30 H -0.0170 -0.0314 0.7415 0.030 Uiso 1 1 calc R
C31 C 0.0140(3) -0.1161(2) 0.6493(2) 0.0315(7) Uani 1 1 d .
H31 H -0.0425 -0.1577 0.6799 0.038 Uiso 1 1 calc R
C32 C 0.0817(3) -0.1297(2) 0.5664(2) 0.0294(7) Uani 1 1 d .
H32 H 0.0707 -0.1801 0.5421 0.035 Uiso 1 1 calc R
C33 C 0.1660(3) -0.0668(2) 0.52059(19) 0.0260(6) Uani 1 1 d .
H33 H 0.2103 -0.0745 0.4650 0.031 Uiso 1 1 calc R
C34 C 0.1840(3) 0.00795(19) 0.55832(17) 0.0216(5) Uani 1 1 d .
H34 H 0.2408 0.0493 0.5274 0.026 Uiso 1 1 calc R
C35 C 0.0333(3) 0.22236(17) 0.62353(16) 0.0163(5) Uani 1 1 d .
C36 C -0.1104(3) 0.24242(19) 0.64753(17) 0.0216(5) Uani 1 1 d .
H36 H -0.1493 0.2039 0.6959 0.026 Uiso 1 1 calc R
C37 C -0.1950(3) 0.3199(2) 0.59915(19) 0.0246(6) Uani 1 1 d .
H37 H -0.2894 0.3326 0.6159 0.029 Uiso 1 1 calc R
C38 C -0.1383(3) 0.3780(2) 0.52607(19) 0.0258(6) Uani 1 1 d .
H38 H -0.1943 0.4301 0.4948 0.031 Uiso 1 1 calc R
C39 C 0.0033(3) 0.3574(2) 0.50014(17) 0.0244(6) Uani 1 1 d .
H39 H 0.0414 0.3951 0.4508 0.029 Uiso 1 1 calc R
C40 C 0.0887(3) 0.27949(18) 0.54854(17) 0.0204(5) Uani 1 1 d .
H40 H 0.1827 0.2659 0.5305 0.024 Uiso 1 1 calc R
C41 C 0.4382(3) 0.3062(2) 0.79353(18) 0.0240(6) Uani 1 1 d .
H41A H 0.4212 0.3740 0.7948 0.036 Uiso 1 1 calc R
H41B H 0.5297 0.2860 0.7658 0.036 Uiso 1 1 calc R
H41C H 0.4286 0.2705 0.8523 0.036 Uiso 1 1 calc R
C42 C 0.3208(3) 0.37506(19) 0.62218(17) 0.0240(6) Uani 1 1 d .
H42A H 0.2432 0.3810 0.5922 0.036 Uiso 1 1 calc R
H42B H 0.4038 0.3539 0.5855 0.036 Uiso 1 1 calc R
H42C H 0.3215 0.4366 0.6354 0.036 Uiso 1 1 calc R
C43 C 0.4281(4) 0.6596(4) 0.6051(2) 0.0557(11) Uani 1 1 d .
H43 H 0.3452 0.6601 0.5866 0.067 Uiso 1 1 calc R
C44 C 0.4509(4) 0.7423(3) 0.6244(2) 0.0415(8) Uani 1 1 d .
H44 H 0.3835 0.7988 0.6197 0.050 Uiso 1 1 calc R
C45 C 0.5746(4) 0.7407(3) 0.6507(3) 0.0559(11) Uani 1 1 d .
H45 H 0.5912 0.7965 0.6634 0.067 Uiso 1 1 calc R
C46 C 0.6748(4) 0.6565(4) 0.6586(3) 0.0650(13) Uani 1 1 d .
H46 H 0.7583 0.6565 0.6759 0.078 Uiso 1 1 calc R
C47 C 0.6524(5) 0.5738(3) 0.6412(2) 0.0617(13) Uani 1 1 d .
H47 H 0.7193 0.5173 0.6480 0.074 Uiso 1 1 calc R
C48 C 0.5299(6) 0.5745(3) 0.6134(3) 0.0702(15) Uani 1 1 d .
H48 H 0.5146 0.5186 0.6002 0.084 Uiso 1 1 calc R
C49 C 0.5609(3) 0.5690(2) 0.0191(2) 0.0359(7) Uani 1 1 d .
H49 H 0.6017 0.6150 0.0315 0.043 Uiso 1 1 calc R
C50 C 0.4740(3) 0.5235(3) 0.0837(2) 0.0379(8) Uani 1 1 d .
H50 H 0.4564 0.5388 0.1395 0.045 Uiso 1 1 calc R
C51 C 0.4128(3) 0.4543(2) 0.0645(2) 0.0362(7) Uani 1 1 d .
H51 H 0.3543 0.4237 0.1077 0.043 Uiso 1 1 calc R

loop_
_atom_site_aniso_label
_atom_site_aniso_U_11
_atom_site_aniso_U_22
_atom_site_aniso_U_33
_atom_site_aniso_U_23
_atom_site_aniso_U_13
_atom_site_aniso_U_12
Fe1 0.0228(2) 0.01443(18) 0.01764(19) -0.00637(14) -0.00193(14) -0.00429(14)
Fe2 0.01457(18) 0.01476(18) 0.01552(18) -0.00486(13) 0.00038(13) -0.00402(14)
P1 0.0165(3) 0.0133(3) 0.0153(3) -0.0037(2) -0.0020(2) -0.0042(2)
P2 0.0147(3) 0.0139(3) 0.0156(3) -0.0025(2) -0.0012(2) -0.0032(2)
Si 0.0189(3) 0.0154(3) 0.0146(3) -0.0048(3) 0.0003(3) -0.0066(3)
C1 0.0144(11) 0.0176(12) 0.0171(12) -0.0044(9) -0.0005(9) -0.0040(10)
C2 0.0246(13) 0.0143(12) 0.0187(12) -0.0054(10) -0.0009(10) -0.0086(10)
C3 0.0307(14) 0.0146(12) 0.0189(13) -0.0026(10) 0.0023(11) -0.0081(11)
C4 0.0293(15) 0.0215(14) 0.0286(15) -0.0112(11) 0.0112(12) -0.0125(12)
C5 0.0212(14) 0.0274(15) 0.0424(17) -0.0203(13) -0.0005(12) -0.0074(12)
C6 0.0244(14) 0.0172(13) 0.0256(14) -0.0092(11) -0.0041(11) -0.0061(11)
C7 0.0410(18) 0.0140(13) 0.0422(18) -0.0075(12) -0.0188(14) 0.0031(12)
C8 0.068(2) 0.0186(14) 0.0205(14) -0.0020(11) -0.0093(14) -0.0138(14)
C9 0.0354(16) 0.0183(14) 0.0334(16) -0.0080(12) 0.0034(13) -0.0133(12)
C10 0.0336(15) 0.0179(13) 0.0271(14) -0.0073(11) -0.0102(12) -0.0073(11)
C11 0.0345(16) 0.0186(13) 0.0276(15) -0.0121(11) -0.0014(12) -0.0038(12)
C12 0.0199(13) 0.0306(15) 0.0198(13) -0.0080(11) 0.0049(10) -0.0014(11)
C13 0.0192(13) 0.0254(15) 0.0348(16) -0.0101(12) 0.0093(11) -0.0096(11)
C14 0.0137(12) 0.0362(16) 0.0312(15) -0.0145(13) -0.0011(11) -0.0045(11)
C15 0.0161(12) 0.0245(14) 0.0281(14) -0.0059(11) -0.0008(11) 0.0022(11)
C16 0.0173(13) 0.0244(14) 0.0290(14) -0.0149(11) 0.0028(11) -0.0001(11)
C17 0.0196(12) 0.0137(12) 0.0154(12) 0.0007(9) -0.0028(9) -0.0025(10)
C18 0.0155(12) 0.0205(13) 0.0201(12) -0.0026(10) -0.0012(10) -0.0028(10)
C19 0.0258(14) 0.0314(15) 0.0229(14) -0.0060(11) -0.0109(11) -0.0028(12)
C20 0.0330(15) 0.0289(15) 0.0157(13) -0.0074(11) -0.0042(11) 0.0011(12)
C21 0.0237(14) 0.0222(14) 0.0189(13) -0.0007(10) 0.0023(10) 0.0025(11)
C22 0.0181(12) 0.0200(13) 0.0194(13) 0.0013(10) -0.0014(10) -0.0032(10)
C23 0.0136(12) 0.0137(12) 0.0271(13) -0.0018(10) -0.0029(10) -0.0035(9)
C24 0.0189(13) 0.0189(13) 0.0253(14) -0.0041(11) 0.0000(10) -0.0026(10)
C25 0.0232(14) 0.0226(14) 0.0290(15) 0.0055(11) -0.0023(11) -0.0052(11)
C26 0.0204(13) 0.0144(13) 0.0409(17) 0.0020(11) -0.0043(12) -0.0043(11)
C27 0.0239(14) 0.0186(14) 0.0366(16) -0.0061(12) -0.0051(12) -0.0053(11)
C28 0.0226(13) 0.0197(13) 0.0259(14) -0.0011(11) -0.0059(11) -0.0048(11)
C29 0.0203(12) 0.0121(12) 0.0203(12) -0.0036(9) -0.0059(10) -0.0015(10)
C30 0.0350(16) 0.0225(14) 0.0227(14) -0.0040(11) -0.0041(12) -0.0136(12)
C31 0.0430(18) 0.0229(15) 0.0358(16) -0.0040(12) -0.0107(14) -0.0181(13)
C32 0.0339(16) 0.0206(14) 0.0402(17) -0.0145(12) -0.0188(13) -0.0001(12)
C33 0.0217(14) 0.0286(15) 0.0296(15) -0.0152(12) -0.0087(11) 0.0037(11)
C34 0.0183(13) 0.0217(14) 0.0254(14) -0.0070(11) -0.0038(10) -0.0023(10)
C35 0.0215(12) 0.0123(12) 0.0179(12) -0.0059(9) -0.0055(10) -0.0039(10)
C36 0.0231(13) 0.0193(13) 0.0241(13) -0.0041(10) -0.0030(11) -0.0075(11)
C37 0.0220(13) 0.0203(14) 0.0343(15) -0.0083(11) -0.0097(11) -0.0026(11)
C38 0.0305(15) 0.0170(13) 0.0322(15) -0.0048(11) -0.0163(12) -0.0007(11)
C39 0.0356(16) 0.0198(14) 0.0205(13) -0.0016(11) -0.0074(11) -0.0103(12)
C40 0.0248(13) 0.0186(13) 0.0199(13) -0.0073(10) -0.0031(10) -0.0050(11)
C41 0.0276(14) 0.0229(14) 0.0261(14) -0.0098(11) -0.0034(11) -0.0091(11)
C42 0.0344(15) 0.0196(13) 0.0196(13) -0.0031(10) 0.0012(11) -0.0126(12)
C43 0.038(2) 0.100(4) 0.040(2) -0.024(2) 0.0120(16) -0.038(2)
C44 0.0380(18) 0.040(2) 0.0347(18) 0.0022(15) -0.0056(14) 0.0067(15)
C45 0.056(2) 0.049(2) 0.072(3) -0.037(2) -0.013(2) -0.0024(19)
C46 0.052(2) 0.091(3) 0.054(2) -0.041(2) -0.032(2) 0.026(2)
C47 0.085(3) 0.037(2) 0.039(2) -0.0024(17) 0.008(2) 0.019(2)
C48 0.094(4) 0.054(3) 0.068(3) -0.033(2) 0.049(3) -0.046(3)
C49 0.0242(15) 0.0432(19) 0.0463(19) -0.0249(15) -0.0122(14) 0.0022(13)
C50 0.0255(16) 0.055(2) 0.0374(17) -0.0267(16) -0.0092(13) 0.0042(15)
C51 0.0252(15) 0.045(2) 0.0402(18) -0.0167(15) -0.0070(13) -0.0006(14)

loop_
_atom_type_symbol
_atom_type_description
_atom_type_scat_dispersion_real
_atom_type_scat_dispersion_imag
_atom_type_scat_source
C C 0.0033 0.0016 'International Tables Vol C Tables 4.2.6.8 and 6.1.1.4'
H H 0.0000 0.0000 'International Tables Vol C Tables 4.2.6.8 and 6.1.1.4'
Si Si 0.0817 0.0704 'International Tables Vol C Tables 4.2.6.8 and 6.1.1.4'
P P 0.1023 0.0942 'International Tables Vol C Tables 4.2.6.8 and 6.1.1.4'
Fe Fe 0.3463 0.8444 'International Tables Vol C Tables 4.2.6.8 and 6.1.1.4'

loop_
_geom_angle_atom_site_label_1
_geom_angle_atom_site_label_2
_geom_angle_atom_site_label_3
_geom_angle
_geom_angle_site_symmetry_1
_geom_angle_site_symmetry_3
C4 Fe1 C5 40.97(12) . .
C4 Fe1 C10 118.58(11) . .
C5 Fe1 C10 153.86(12) . .
C4 Fe1 C3 41.09(11) . .
C5 Fe1 C3 68.95(12) . .
C10 Fe1 C3 106.35(11) . .
C4 Fe1 C9 155.25(12) . .
C5 Fe1 C9 163.46(12) . .
C10 Fe1 C9 40.48(11) . .
C3 Fe1 C9 121.68(12) . .
C4 Fe1 C8 160.16(13) . .
C5 Fe1 C8 125.21(13) . .
C10 Fe1 C8 68.30(11) . .
C3 Fe1 C8 158.43(13) . .
C9 Fe1 C8 40.79(12) . .
C4 Fe1 C6 68.52(11) . .
C5 Fe1 C6 40.91(11) . .
C10 Fe1 C6 163.10(11) . .
C3 Fe1 C6 68.12(11) . .
C9 Fe1 C6 127.64(11) . .
C8 Fe1 C6 110.60(11) . .
C4 Fe1 C11 104.09(11) . .
C5 Fe1 C11 118.53(11) . .
C10 Fe1 C11 40.77(11) . .
C3 Fe1 C11 122.25(11) . .
C9 Fe1 C11 68.37(12) . .
C8 Fe1 C11 68.22(12) . .
C6 Fe1 C11 155.80(11) . .
C4 Fe1 C7 122.03(12) . .
C5 Fe1 C7 106.53(12) . .
C10 Fe1 C7 68.08(11) . .
C3 Fe1 C7 158.78(12) . .
C9 Fe1 C7 68.25(12) . .
C8 Fe1 C7 40.55(13) . .
C6 Fe1 C7 122.86(11) . .
C11 Fe1 C7 40.26(11) . .
C4 Fe1 C2 68.93(10) . .
C5 Fe1 C2 69.04(10) . .
C10 Fe1 C2 125.03(11) . .
C3 Fe1 C2 40.61(10) . .
C9 Fe1 C2 109.84(11) . .
C8 Fe1 C2 124.20(11) . .
C6 Fe1 C2 40.55(10) . .
C11 Fe1 C2 160.23(11) . .
C7 Fe1 C2 158.98(11) . .
C13 Fe2 C12 39.47(11) . .
C13 Fe2 C15 65.99(11) . .
C12 Fe2 C15 66.24(11) . .
C13 Fe2 C14 39.58(11) . .
C12 Fe2 C14 66.59(11) . .
C15 Fe2 C14 39.44(11) . .
C13 Fe2 C16 65.87(11) . .
C12 Fe2 C16 39.50(11) . .
C15 Fe2 C16 39.12(10) . .
C14 Fe2 C16 66.05(10) . .
C13 Fe2 P2 146.84(9) . .
C12 Fe2 P2 159.74(8) . .
C15 Fe2 P2 97.85(8) . .
C14 Fe2 P2 109.71(8) . .
C16 Fe2 P2 120.27(8) . .
C13 Fe2 P1 138.43(9) . .
C12 Fe2 P1 105.35(8) . .
C15 Fe2 P1 129.60(8) . .
C14 Fe2 P1 167.73(8) . .
C16 Fe2 P1 101.77(8) . .
P2 Fe2 P1 74.44(3) . .
C13 Fe2 Si 81.62(8) . .
C12 Fe2 Si 106.12(8) . .
C15 Fe2 Si 136.64(8) . .
C14 Fe2 Si 97.39(8) . .
C16 Fe2 Si 144.92(8) . .
P2 Fe2 Si 94.06(3) . .
P1 Fe2 Si 93.76(3) . .
C29 P1 C35 97.39(11) . .
C29 P1 C1 107.63(11) . .
C35 P1 C1 106.91(11) . .
C29 P1 Fe2 118.92(8) . .
C35 P1 Fe2 128.45(8) . .
C1 P1 Fe2 96.05(8) . .
C17 P2 C23 99.12(11) . .
C17 P2 C1 107.12(11) . .
C23 P2 C1 104.83(11) . .
C17 P2 Fe2 129.19(8) . .
C23 P2 Fe2 118.10(9) . .
C1 P2 Fe2 95.96(8) . .
C41 Si C42 103.22(12) . .
C41 Si C2 103.75(12) . .
C42 Si C2 100.66(12) . .
C41 Si Fe2 111.09(9) . .
C42 Si Fe2 115.59(9) . .
C2 Si Fe2 120.48(8) . .
P1 C1 P2 89.87(11) . .
C6 C2 C3 105.4(2) . .
C6 C2 Si 126.77(19) . .
C3 C2 Si 127.6(2) . .
C6 C2 Fe1 67.65(14) . .
C3 C2 Fe1 67.44(14) . .
Si C2 Fe1 133.27(13) . .
C4 C3 C2 109.2(2) . .
C4 C3 Fe1 68.84(15) . .
C2 C3 Fe1 71.94(14) . .
C5 C4 C3 108.2(2) . .
C5 C4 Fe1 69.75(16) . .
C3 C4 Fe1 70.07(14) . .
C4 C5 C6 107.4(2) . .
C4 C5 Fe1 69.29(15) . .
C6 C5 Fe1 70.11(15) . .
C5 C6 C2 109.8(2) . .
C5 C6 Fe1 68.98(15) . .
C2 C6 Fe1 71.80(14) . .
C11 C7 C8 108.4(3) . .
C11 C7 Fe1 69.80(16) . .
C8 C7 Fe1 69.51(16) . .
C7 C8 C9 107.7(2) . .
C7 C8 Fe1 69.94(16) . .
C9 C8 Fe1 69.55(16) . .
C10 C9 C8 107.8(3) . .
C10 C9 Fe1 69.63(15) . .
C8 C9 Fe1 69.66(17) . .
C9 C10 C11 108.3(2) . .
C9 C10 Fe1 69.89(15) . .
C11 C10 Fe1 69.93(15) . .
C7 C11 C10 107.7(3) . .
C7 C11 Fe1 69.94(16) . .
C10 C11 Fe1 69.29(15) . .
C13 C12 C16 107.2(2) . .
C13 C12 Fe2 69.79(15) . .
C16 C12 Fe2 70.75(15) . .
C12 C13 C14 109.2(2) . .
C12 C13 Fe2 70.74(15) . .
C14 C13 Fe2 71.13(15) . .
C13 C14 C15 106.9(2) . .
C13 C14 Fe2 69.29(15) . .
C15 C14 Fe2 70.34(15) . .
C16 C15 C14 108.3(3) . .
C16 C15 Fe2 70.43(15) . .
C14 C15 Fe2 70.22(15) . .
C15 C16 C12 108.4(2) . .
C15 C16 Fe2 70.45(15) . .
C12 C16 Fe2 69.75(15) . .
C18 C17 C22 118.9(2) . .
C18 C17 P2 118.89(19) . .
C22 C17 P2 122.10(19) . .
C17 C18 C19 120.2(2) . .
C20 C19 C18 120.3(2) . .
C19 C20 C21 120.0(2) . .
C22 C21 C20 119.7(2) . .
C21 C22 C17 120.8(2) . .
C28 C23 C24 118.2(2) . .
C28 C23 P2 118.92(19) . .
C24 C23 P2 122.9(2) . .
C25 C24 C23 120.4(3) . .
C26 C25 C24 120.6(3) . .
C25 C26 C27 119.5(3) . .
C28 C27 C26 120.1(3) . .
C27 C28 C23 121.2(3) . .
C30 C29 C34 118.2(2) . .
C30 C29 P1 123.9(2) . .
C34 C29 P1 117.92(19) . .
C29 C30 C31 120.3(3) . .
C32 C31 C30 120.9(3) . .
C33 C32 C31 119.3(3) . .
C32 C33 C34 120.0(3) . .
C33 C34 C29 121.3(3) . .
C40 C35 C36 118.4(2) . .
C40 C35 P1 119.38(19) . .
C36 C35 P1 122.18(19) . .
C37 C36 C35 120.7(2) . .
C38 C37 C36 120.3(3) . .
C37 C38 C39 119.6(2) . .
C38 C39 C40 120.2(3) . .
C35 C40 C39 120.7(2) . .
C44 C43 C48 119.9(4) . .
C45 C44 C43 119.2(4) . .
C44 C45 C46 120.5(4) . .
C47 C46 C45 120.8(4) . .
C46 C47 C48 119.5(4) . .
C47 C48 C43 120.0(4) . .
C50 C49 C51 120.1(3) . 2_665
C49 C50 C51 119.6(3) . .
C49 C51 C50 120.4(3) 2_665 .

loop_
_geom_bond_atom_site_label_1
_geom_bond_atom_site_label_2
_geom_bond_distance
_geom_bond_site_symmetry_2
Fe1 C4 2.046(3) .
Fe1 C5 2.052(3) .
Fe1 C10 2.061(3) .
Fe1 C3 2.062(3) .
Fe1 C9 2.065(3) .
Fe1 C8 2.066(3) .
Fe1 C6 2.067(3) .
Fe1 C11 2.070(3) .
Fe1 C7 2.072(3) .
Fe1 C2 2.123(3) .
Fe2 C13 2.102(3) .
Fe2 C12 2.114(3) .
Fe2 C15 2.128(3) .
Fe2 C14 2.126(3) .
Fe2 C16 2.128(3) .
Fe2 P2 2.1872(7) .
Fe2 P1 2.1921(7) .
Fe2 Si 2.3786(8) .
P1 C29 1.857(3) .
P1 C35 1.859(3) .
P1 C1 1.871(2) .
P2 C17 1.847(3) .
P2 C23 1.869(3) .
P2 C1 1.880(2) .
Si C41 1.920(3) .
Si C42 1.921(3) .
Si C2 1.924(3) .
C2 C6 1.453(4) .
C2 C3 1.454(3) .
C3 C4 1.442(4) .
C4 C5 1.434(4) .
C5 C6 1.439(4) .
C7 C11 1.425(4) .
C7 C8 1.434(5) .
C8 C9 1.439(4) .
C9 C10 1.427(4) .
C10 C11 1.439(4) .
C12 C13 1.424(4) .
C12 C16 1.433(4) .
C13 C14 1.432(4) .
C14 C15 1.436(4) .
C15 C16 1.425(4) .
C17 C18 1.407(3) .
C17 C22 1.414(3) .
C18 C19 1.406(4) .
C19 C20 1.396(4) .
C20 C21 1.406(4) .
C21 C22 1.398(4) .
C23 C28 1.408(4) .
C23 C24 1.415(4) .
C24 C25 1.404(4) .
C25 C26 1.394(4) .
C26 C27 1.404(4) .
C27 C28 1.397(4) .
C29 C30 1.404(4) .
C29 C34 1.413(4) .
C30 C31 1.407(4) .
C31 C32 1.399(4) .
C32 C33 1.397(4) .
C33 C34 1.401(4) .
C35 C40 1.403(4) .
C35 C36 1.413(4) .
C36 C37 1.404(4) .
C37 C38 1.396(4) .
C38 C39 1.398(4) .
C39 C40 1.411(4) .
C43 C44 1.374(5) .
C43 C48 1.405(7) .
C44 C45 1.375(5) .
C45 C46 1.386(5) .
C46 C47 1.359(6) .
C47 C48 1.378(7) .
C49 C50 1.387(5) .
C49 C51 1.397(4) 2_665
C50 C51 1.400(5) .
C51 C49 1.397(4) 2_665
